data_7003134
loop_
_publ_author_name
'Hinchliffe, Alan'
'Mair, Francis S.'
'McInnes, Eric J. L.'
'Pritchard, Robin G.'
'Warren, John E.'

_publ_section_title
;
 Light group 13 chloride diazadiene complexes: consequences of varying
 substituent bulk
;
_journal_issue 2
_journal_name_full 'Dalton Transactions'
_journal_page_first 222
_journal_page_last 233
_journal_paper_doi 10.1039/b712911d
_journal_year 2008
_chemical_compound_source 'synthesis as described'
_chemical_formula_moiety 'C26 H36 Al1 Cl3 N2'
_chemical_formula_sum 'C26 H36 Al Cl3 N2'
_chemical_formula_weight 509.9
_chemical_name_systematic
;
?
;
_space_group_IT_number 14
_symmetry_cell_setting monoclinic
_symmetry_Int_Tables_number 14
_symmetry_space_group_name_Hall '-P 2yn'
_symmetry_space_group_name_H-M 'P 1 21/n 1'
_atom_sites_solution_hydrogens geom
_atom_sites_solution_primary direct
_atom_sites_solution_secondary difmap
_audit_conform_dict_location ftp://ftp.iucr.org/pub/cif_core.dic
_audit_conform_dict_name cif_core.dic
_audit_conform_dict_version 2.2
_audit_creation_date 2003-02-12T09:21:58-00:00
_audit_creation_method 'WinGX routine CIF_UPDATE'
_cell_angle_alpha 90
_cell_angle_beta 108.712(5)
_cell_angle_gamma 90
_cell_formula_units_Z 4
_cell_length_a 12.6140(15)
_cell_length_b 12.6754(17)
_cell_length_c 19.166(3)
_cell_measurement_reflns_used 274125
_cell_measurement_temperature 150(2)
_cell_measurement_theta_max 27.485
_cell_measurement_theta_min 1.018
_cell_measurement_wavelength 0.71073
_cell_volume 2902.4(7)
_computing_cell_refinement 'HKL Scalepack (Otwinowski & Minor 1997)'
_computing_data_collection 'Collect (Nonius BV, 1997-2000)'
_computing_data_reduction 'HKL Denzo and Scalepack (Otwinowski & Minor 1997)'
_computing_molecular_graphics 'Ortep-3 for Windows (Farrugia, 1997)'
_computing_publication_material 'WinGX publication routines (Farrugia, 1999)'
_computing_structure_refinement 'SHELXL-97 (Sheldrick, 1997)'
_computing_structure_solution 'SHELXS-97 (Sheldrick, 1990)'
_diffrn_ambient_temperature 150(2)
_diffrn_detector 'CCD plate'
_diffrn_measured_fraction_theta_full 0.989
_diffrn_measured_fraction_theta_max 0.989
_diffrn_measurement_device '95mm CCD camera on \k-goniostat'
_diffrn_measurement_device_type KappaCCD
_diffrn_measurement_method 'CCD rotation images, thick slices'
_diffrn_orient_matrix_type 'by Nonius Collect from scalepack cell'
_diffrn_orient_matrix_UB_11 -0.318743E-1
_diffrn_orient_matrix_UB_12 0.72764E-1
_diffrn_orient_matrix_UB_13 -0.101597E-1
_diffrn_orient_matrix_UB_21 -0.773791E-1
_diffrn_orient_matrix_UB_22 -0.02985
_diffrn_orient_matrix_UB_23 -0.138915E-1
_diffrn_orient_matrix_UB_31 0.15379E-2
_diffrn_orient_matrix_UB_32 0.62028E-2
_diffrn_orient_matrix_UB_33 0.523309E-1
_diffrn_radiation_monochromator graphite
_diffrn_radiation_probe x-ray
_diffrn_radiation_type MoK\a
_diffrn_radiation_wavelength 0.71073
_diffrn_reflns_av_R_equivalents 0.1084
_diffrn_reflns_av_unetI/netI 0.1199
_diffrn_reflns_limit_h_max 15
_diffrn_reflns_limit_h_min -14
_diffrn_reflns_limit_k_max 15
_diffrn_reflns_limit_k_min -15
_diffrn_reflns_limit_l_max 22
_diffrn_reflns_limit_l_min -18
_diffrn_reflns_number 15175
_diffrn_reflns_reduction_process
;
Scaled and merged with SORTAV
R.H. Blessing, (1987) Cryst. Rev. 1, 3-58
R.H. Blessing, (1989) J. Appl. Cryst. 22, 396-397
;
_diffrn_reflns_theta_full 25.03
_diffrn_reflns_theta_max 25.03
_diffrn_reflns_theta_min 3.21
_diffrn_source 'Enraf Nonius FR590'
_exptl_absorpt_coefficient_mu 0.362
_exptl_absorpt_correction_T_max 0.915
_exptl_absorpt_correction_T_min 0.8689
_exptl_absorpt_correction_type multi-scan
_exptl_absorpt_process_details
;
R.H. Blessing, Acta Cryst. (1995), A51, 33-38
;
_exptl_crystal_colour orange
_exptl_crystal_density_diffrn 1.167
_exptl_crystal_density_method 'not measured'
_exptl_crystal_description prism
_exptl_crystal_F_000 1080
_exptl_crystal_size_max 0.4
_exptl_crystal_size_mid 0.3
_exptl_crystal_size_min 0.25
_refine_diff_density_max 0.26
_refine_diff_density_min -0.252
_refine_diff_density_rms 0.055
_refine_ls_extinction_method none
_refine_ls_goodness_of_fit_ref 1.021
_refine_ls_hydrogen_treatment constr
_refine_ls_matrix_type full
_refine_ls_number_parameters 297
_refine_ls_number_reflns 5067
_refine_ls_number_restraints 0
_refine_ls_restrained_S_all 1.021
_refine_ls_R_factor_all 0.1797
_refine_ls_R_factor_gt 0.0841
_refine_ls_shift/su_max 0
_refine_ls_shift/su_mean 0
_refine_ls_structure_factor_coef Fsqd
_refine_ls_weighting_details 'calc w=1/[\s^2^(Fo^2^)+(0.0557P)^2^+3.7379P] where P=(Fo^2^+2Fc^2^)/3'
_refine_ls_weighting_scheme calc
_refine_ls_wR_factor_gt 0.1552
_refine_ls_wR_factor_ref 0.1925
_reflns_number_gt 2547
_reflns_number_total 5067
_reflns_threshold_expression >2sigma(I)
_cod_data_source_file b712911d.txt
_cod_data_source_block 5a
_cod_database_code 7003134

loop_
_symmetry_equiv_pos_as_xyz
'x, y, z'
'-x+1/2, y+1/2, -z+1/2'
'-x, -y, -z'
'x-1/2, -y-1/2, z-1/2'

loop_
_atom_site_label
_atom_site_type_symbol
_atom_site_fract_x
_atom_site_fract_y
_atom_site_fract_z
_atom_site_U_iso_or_equiv
_atom_site_adp_type
_atom_site_occupancy
_atom_site_calc_flag
_atom_site_refinement_flags
_atom_site_disorder_assembly
_atom_site_disorder_group
N1 N -0.1323(3) 0.5760(3) 0.2507(2) 0.0493(10) Uani 1 d . . .
N4 N -0.3993(4) 0.6543(4) 0.2515(3) 0.0679(13) Uani 1 d . . .
Cl1 Cl -0.15758(12) 0.37729(11) 0.34645(8) 0.0686(4) Uani 1 d . . .
Cl2 Cl 0.03984(11) 0.38770(10) 0.24981(9) 0.0701(5) Uani 1 d . . .
Cl3 Cl -0.25207(12) 0.38105(14) 0.15138(9) 0.0838(5) Uani 1 d . . .
Al1 Al -0.12262(12) 0.42071(12) 0.24943(10) 0.0545(5) Uani 1 d . . .
C2 C -0.2183(4) 0.6306(4) 0.2501(3) 0.0543(13) Uani 1 d . . .
H2 H -0.2114 0.7053 0.2497 0.065 Uiso 1 calc R . .
C3 C -0.3240(4) 0.5886(4) 0.2498(3) 0.0558(14) Uani 1 d . . .
H3 H -0.3372 0.5147 0.2485 0.067 Uiso 1 calc R . .
C10 C -0.0330(4) 0.6386(4) 0.2527(4) 0.0564(14) Uani 1 d . . .
C11 C 0.0416(5) 0.6643(5) 0.3214(4) 0.0690(17) Uani 1 d . . .
C12 C 0.1311(6) 0.7279(6) 0.3202(6) 0.112(3) Uani 1 d . . .
H12 H 0.1828 0.7505 0.3657 0.135 Uiso 1 calc R . .
C13 C 0.1473(8) 0.7587(6) 0.2567(7) 0.126(4) Uani 1 d . . .
H13 H 0.2109 0.7999 0.2582 0.152 Uiso 1 calc R . .
C14 C 0.0726(8) 0.7305(6) 0.1910(6) 0.122(3) Uani 1 d . . .
H14 H 0.0842 0.7543 0.147 0.146 Uiso 1 calc R . .
C15 C -0.0204(5) 0.6681(5) 0.1857(4) 0.079(2) Uani 1 d . . .
C16 C -0.1006(6) 0.6316(8) 0.1114(4) 0.116(3) Uani 1 d . . .
H16 H -0.1588 0.5859 0.1214 0.139 Uiso 1 calc R . .
C17 C -0.1611(9) 0.7238(10) 0.0631(5) 0.212(7) Uani 1 d . . .
H17A H -0.2189 0.7516 0.0822 0.318 Uiso 1 calc R . .
H17B H -0.1961 0.6991 0.0124 0.318 Uiso 1 calc R . .
H17C H -0.1071 0.7797 0.0637 0.318 Uiso 1 calc R . .
C18 C -0.0390(6) 0.5647(7) 0.0703(4) 0.123(3) Uani 1 d . . .
H18A H 0.0176 0.608 0.0588 0.184 Uiso 1 calc R . .
H18B H -0.0926 0.5382 0.0245 0.184 Uiso 1 calc R . .
H18C H -0.0025 0.5051 0.1013 0.184 Uiso 1 calc R . .
C19 C 0.0283(5) 0.6273(6) 0.3932(4) 0.084(2) Uani 1 d . . .
H19 H -0.041 0.5831 0.381 0.101 Uiso 1 calc R . .
C20 C 0.0148(7) 0.7173(7) 0.4426(4) 0.138(4) Uani 1 d . . .
H20A H 0.0789 0.7651 0.4524 0.207 Uiso 1 calc R . .
H20B H 0.011 0.6884 0.4892 0.207 Uiso 1 calc R . .
H20C H -0.0543 0.7561 0.4178 0.207 Uiso 1 calc R . .
C21 C 0.1264(6) 0.5584(6) 0.4363(4) 0.106(2) Uani 1 d . . .
H21A H 0.1323 0.4976 0.4062 0.159 Uiso 1 calc R . .
H21B H 0.1144 0.5337 0.4816 0.159 Uiso 1 calc R . .
H21C H 0.1958 0.5996 0.4488 0.159 Uiso 1 calc R . .
C40 C -0.5046(5) 0.6134(4) 0.2532(4) 0.0686(17) Uani 1 d . . .
C41 C -0.5899(5) 0.5967(5) 0.1881(5) 0.090(2) Uani 1 d . . .
C42 C -0.6897(6) 0.5561(7) 0.1929(6) 0.121(3) Uani 1 d . . .
H42 H -0.7486 0.5402 0.1488 0.145 Uiso 1 calc R . .
C43 C -0.7053(7) 0.5388(6) 0.2584(7) 0.121(4) Uani 1 d . . .
H43 H -0.7741 0.5103 0.2601 0.145 Uiso 1 calc R . .
C44 C -0.6218(7) 0.5623(7) 0.3226(6) 0.122(3) Uani 1 d . . .
H44 H -0.6344 0.5514 0.3684 0.147 Uiso 1 calc R . .
C45 C -0.5189(5) 0.6019(5) 0.3224(4) 0.088(2) Uani 1 d . . .
C46 C -0.4291(7) 0.6385(9) 0.3935(5) 0.135(4) Uani 1 d . . .
H46 H -0.3718 0.6794 0.3789 0.162 Uiso 1 calc R . .
C47 C -0.4741(8) 0.7091(9) 0.4399(5) 0.157(4) Uani 1 d . . .
H47A H -0.5266 0.6695 0.4581 0.235 Uiso 1 calc R . .
H47B H -0.513 0.769 0.4103 0.235 Uiso 1 calc R . .
H47C H -0.4122 0.7351 0.4818 0.235 Uiso 1 calc R . .
C48 C -0.3712(11) 0.5442(13) 0.4374(6) 0.259(8) Uani 1 d . . .
H48A H -0.3895 0.5398 0.4833 0.388 Uiso 1 calc R . .
H48B H -0.2901 0.5516 0.4489 0.388 Uiso 1 calc R . .
H48C H -0.3964 0.4798 0.4085 0.388 Uiso 1 calc R . .
C49 C -0.5746(6) 0.6286(9) 0.1131(5) 0.139(4) Uani 1 d . . .
H49 H -0.502 0.6671 0.1231 0.167 Uiso 1 calc R . .
C50 C -0.6682(8) 0.6983(8) 0.0681(5) 0.149(4) Uani 1 d . . .
H50A H -0.6517 0.7226 0.0241 0.223 Uiso 1 calc R . .
H50B H -0.6753 0.7593 0.0977 0.223 Uiso 1 calc R . .
H50C H -0.7384 0.6583 0.0532 0.223 Uiso 1 calc R . .
C51 C -0.5703(9) 0.5269(11) 0.0704(6) 0.230(7) Uani 1 d . . .
H51A H -0.643 0.4913 0.0572 0.346 Uiso 1 calc R . .
H51B H -0.5122 0.4801 0.1012 0.346 Uiso 1 calc R . .
H51C H -0.553 0.5445 0.0254 0.346 Uiso 1 calc R . .

loop_
_atom_site_aniso_label
_atom_site_aniso_U_11
_atom_site_aniso_U_22
_atom_site_aniso_U_33
_atom_site_aniso_U_23
_atom_site_aniso_U_13
_atom_site_aniso_U_12
N1 0.039(2) 0.056(3) 0.052(3) 0.004(2) 0.0134(19) 0.004(2)
N4 0.048(3) 0.062(3) 0.097(4) 0.004(3) 0.028(3) 0.007(2)
Cl1 0.0746(9) 0.0573(9) 0.0790(11) 0.0058(8) 0.0317(8) -0.0007(8)
Cl2 0.0473(7) 0.0451(8) 0.1249(13) -0.0038(9) 0.0375(8) -0.0010(7)
Cl3 0.0646(9) 0.1030(13) 0.0769(11) -0.0329(10) 0.0132(8) -0.0079(9)
Al1 0.0408(8) 0.0547(10) 0.0688(11) -0.0083(9) 0.0188(8) -0.0035(8)
C2 0.047(3) 0.065(3) 0.052(3) 0.008(3) 0.016(3) 0.012(3)
C3 0.046(3) 0.063(4) 0.057(3) 0.005(3) 0.014(3) 0.007(3)
C10 0.044(3) 0.043(3) 0.084(4) 0.010(3) 0.024(3) 0.013(3)
C11 0.056(4) 0.055(4) 0.098(5) -0.019(4) 0.028(4) -0.005(3)
C12 0.079(5) 0.071(5) 0.196(10) -0.047(6) 0.058(6) -0.030(4)
C13 0.099(7) 0.060(5) 0.252(14) -0.008(7) 0.100(8) -0.021(5)
C14 0.111(7) 0.075(6) 0.210(11) 0.061(7) 0.096(7) 0.019(5)
C15 0.071(4) 0.077(4) 0.104(6) 0.043(4) 0.048(4) 0.021(4)
C16 0.075(4) 0.206(10) 0.075(5) 0.052(6) 0.036(4) 0.032(6)
C17 0.212(10) 0.329(16) 0.129(8) 0.132(10) 0.103(8) 0.201(11)
C18 0.101(6) 0.173(8) 0.096(6) 0.040(6) 0.034(5) 0.033(6)
C19 0.059(4) 0.102(5) 0.081(5) -0.035(4) 0.007(3) -0.005(4)
C20 0.119(6) 0.174(9) 0.097(6) -0.047(6) 0.000(5) 0.064(6)
C21 0.100(5) 0.102(6) 0.103(6) -0.028(5) 0.016(5) 0.017(5)
C40 0.049(3) 0.053(3) 0.109(5) 0.001(4) 0.033(4) 0.007(3)
C41 0.064(4) 0.088(5) 0.125(6) -0.048(5) 0.041(4) -0.011(4)
C42 0.072(5) 0.113(6) 0.190(10) -0.072(7) 0.060(6) -0.029(5)
C43 0.079(6) 0.061(4) 0.249(13) -0.012(6) 0.088(8) -0.009(4)
C44 0.073(5) 0.111(7) 0.208(10) 0.063(7) 0.079(6) 0.015(5)
C45 0.062(4) 0.097(5) 0.110(6) 0.034(5) 0.036(4) 0.011(4)
C46 0.076(5) 0.241(12) 0.095(6) 0.065(7) 0.036(5) 0.022(7)
C47 0.130(8) 0.233(12) 0.111(8) 0.026(8) 0.043(6) -0.014(8)
C48 0.238(14) 0.41(2) 0.151(10) 0.103(13) 0.090(10) 0.206(15)
C49 0.058(4) 0.241(12) 0.112(7) -0.082(8) 0.020(5) -0.018(6)
C50 0.138(8) 0.170(10) 0.149(9) -0.059(7) 0.062(7) -0.048(8)
C51 0.180(10) 0.329(18) 0.154(10) -0.113(11) 0.015(8) 0.109(11)

loop_
_atom_type_symbol
_atom_type_description
_atom_type_scat_dispersion_real
_atom_type_scat_dispersion_imag
_atom_type_scat_source
C C 0.0033 0.0016 'International Tables Vol C Tables 4.2.6.8 and 6.1.1.4'
H H 0 0 'International Tables Vol C Tables 4.2.6.8 and 6.1.1.4'
N N 0.0061 0.0033 'International Tables Vol C Tables 4.2.6.8 and 6.1.1.4'
Al Al 0.0645 0.0514 'International Tables Vol C Tables 4.2.6.8 and 6.1.1.4'
Cl Cl 0.1484 0.1585 'International Tables Vol C Tables 4.2.6.8 and 6.1.1.4'

loop_
_geom_angle_atom_site_label_1
_geom_angle_atom_site_label_2
_geom_angle_atom_site_label_3
_geom_angle
_geom_angle_site_symmetry_1
_geom_angle_site_symmetry_3
_geom_angle_publ_flag
C2 N1 C10 114.8(4) . . ?
C2 N1 Al1 126.4(4) . . ?
C10 N1 Al1 118.8(3) . . ?
C3 N4 C40 117.9(5) . . ?
N1 Al1 Cl2 105.32(13) . . ?
N1 Al1 Cl1 102.54(14) . . ?
Cl2 Al1 Cl1 115.17(10) . . ?
N1 Al1 Cl3 102.42(14) . . ?
Cl2 Al1 Cl3 115.59(9) . . ?
Cl1 Al1 Cl3 113.54(9) . . ?
N1 C2 C3 125.6(5) . . ?
N1 C2 H2 117.2 . . ?
C3 C2 H2 117.2 . . ?
N4 C3 C2 117.2(5) . . ?
N4 C3 H3 121.4 . . ?
C2 C3 H3 121.4 . . ?
C11 C10 C15 124.5(6) . . ?
C11 C10 N1 117.5(5) . . ?
C15 C10 N1 118.0(5) . . ?
C10 C11 C12 115.3(7) . . ?
C10 C11 C19 123.4(5) . . ?
C12 C11 C19 121.3(7) . . ?
C13 C12 C11 122.5(8) . . ?
C13 C12 H12 118.8 . . ?
C11 C12 H12 118.8 . . ?
C12 C13 C14 119.9(8) . . ?
C12 C13 H13 120 . . ?
C14 C13 H13 120 . . ?
C13 C14 C15 122.4(9) . . ?
C13 C14 H14 118.8 . . ?
C15 C14 H14 118.8 . . ?
C14 C15 C10 115.4(7) . . ?
C14 C15 C16 122.0(7) . . ?
C10 C15 C16 122.6(6) . . ?
C18 C16 C15 110.7(6) . . ?
C18 C16 C17 110.4(6) . . ?
C15 C16 C17 112.6(9) . . ?
C18 C16 H16 107.7 . . ?
C15 C16 H16 107.7 . . ?
C17 C16 H16 107.7 . . ?
C16 C17 H17A 109.5 . . ?
C16 C17 H17B 109.5 . . ?
H17A C17 H17B 109.5 . . ?
C16 C17 H17C 109.5 . . ?
H17A C17 H17C 109.5 . . ?
H17B C17 H17C 109.5 . . ?
C16 C18 H18A 109.5 . . ?
C16 C18 H18B 109.5 . . ?
H18A C18 H18B 109.5 . . ?
C16 C18 H18C 109.5 . . ?
H18A C18 H18C 109.5 . . ?
H18B C18 H18C 109.5 . . ?
C11 C19 C21 111.2(5) . . ?
C11 C19 C20 113.5(6) . . ?
C21 C19 C20 109.0(5) . . ?
C11 C19 H19 107.6 . . ?
C21 C19 H19 107.6 . . ?
C20 C19 H19 107.6 . . ?
C19 C20 H20A 109.5 . . ?
C19 C20 H20B 109.5 . . ?
H20A C20 H20B 109.5 . . ?
C19 C20 H20C 109.5 . . ?
H20A C20 H20C 109.5 . . ?
H20B C20 H20C 109.5 . . ?
C19 C21 H21A 109.5 . . ?
C19 C21 H21B 109.5 . . ?
H21A C21 H21B 109.5 . . ?
C19 C21 H21C 109.5 . . ?
H21A C21 H21C 109.5 . . ?
H21B C21 H21C 109.5 . . ?
C41 C40 C45 122.7(6) . . ?
C41 C40 N4 119.6(6) . . ?
C45 C40 N4 117.4(6) . . ?
C40 C41 C42 117.2(8) . . ?
C40 C41 C49 120.2(6) . . ?
C42 C41 C49 122.5(8) . . ?
C43 C42 C41 121.8(9) . . ?
C43 C42 H42 119.1 . . ?
C41 C42 H42 119.1 . . ?
C42 C43 C44 120.0(8) . . ?
C42 C43 H43 120 . . ?
C44 C43 H43 120 . . ?
C43 C44 C45 121.6(9) . . ?
C43 C44 H44 119.2 . . ?
C45 C44 H44 119.2 . . ?
C44 C45 C40 116.4(7) . . ?
C44 C45 C46 121.8(8) . . ?
C40 C45 C46 121.6(6) . . ?
C47 C46 C48 110.5(8) . . ?
C47 C46 C45 113.3(7) . . ?
C48 C46 C45 110.0(11) . . ?
C47 C46 H46 107.6 . . ?
C48 C46 H46 107.6 . . ?
C45 C46 H46 107.6 . . ?
C46 C47 H47A 109.5 . . ?
C46 C47 H47B 109.5 . . ?
H47A C47 H47B 109.5 . . ?
C46 C47 H47C 109.5 . . ?
H47A C47 H47C 109.5 . . ?
H47B C47 H47C 109.5 . . ?
C46 C48 H48A 109.5 . . ?
C46 C48 H48B 109.5 . . ?
H48A C48 H48B 109.5 . . ?
C46 C48 H48C 109.5 . . ?
H48A C48 H48C 109.5 . . ?
H48B C48 H48C 109.5 . . ?
C50 C49 C51 110.0(7) . . ?
C50 C49 C41 111.9(7) . . ?
C51 C49 C41 108.0(10) . . ?
C50 C49 H49 109 . . ?
C51 C49 H49 109 . . ?
C41 C49 H49 109 . . ?
C49 C50 H50A 109.5 . . ?
C49 C50 H50B 109.5 . . ?
H50A C50 H50B 109.5 . . ?
C49 C50 H50C 109.5 . . ?
H50A C50 H50C 109.5 . . ?
H50B C50 H50C 109.5 . . ?
C49 C51 H51A 109.5 . . ?
C49 C51 H51B 109.5 . . ?
H51A C51 H51B 109.5 . . ?
C49 C51 H51C 109.5 . . ?
H51A C51 H51C 109.5 . . ?
H51B C51 H51C 109.5 . . ?

loop_
_geom_bond_atom_site_label_1
_geom_bond_atom_site_label_2
_geom_bond_distance
_geom_bond_site_symmetry_2
_geom_bond_publ_flag
N1 C2 1.284(6) . ?
N1 C10 1.472(6) . ?
N1 Al1 1.973(4) . ?
N4 C3 1.272(6) . ?
N4 C40 1.436(7) . ?
Cl1 Al1 2.117(2) . ?
Cl2 Al1 2.0893(19) . ?
Cl3 Al1 2.117(2) . ?
C2 C3 1.435(7) . ?
C2 H2 0.95 . ?
C3 H3 0.95 . ?
C10 C11 1.389(8) . ?
C10 C15 1.394(8) . ?
C11 C12 1.394(9) . ?
C11 C19 1.514(9) . ?
C12 C13 1.355(12) . ?
C12 H12 0.95 . ?
C13 C14 1.357(12) . ?
C13 H13 0.95 . ?
C14 C15 1.392(10) . ?
C14 H14 0.95 . ?
C15 C16 1.530(10) . ?
C16 C18 1.529(10) . ?
C16 C17 1.534(10) . ?
C16 H16 1 . ?
C17 H17A 0.98 . ?
C17 H17B 0.98 . ?
C17 H17C 0.98 . ?
C18 H18A 0.98 . ?
C18 H18B 0.98 . ?
C18 H18C 0.98 . ?
C19 C21 1.524(9) . ?
C19 C20 1.525(9) . ?
C19 H19 1 . ?
C20 H20A 0.98 . ?
C20 H20B 0.98 . ?
C20 H20C 0.98 . ?
C21 H21A 0.98 . ?
C21 H21B 0.98 . ?
C21 H21C 0.98 . ?
C40 C41 1.377(9) . ?
C40 C45 1.402(8) . ?
C41 C42 1.391(9) . ?
C41 C49 1.563(11) . ?
C42 C43 1.351(12) . ?
C42 H42 0.95 . ?
C43 C44 1.371(12) . ?
C43 H43 0.95 . ?
C44 C45 1.392(9) . ?
C44 H44 0.95 . ?
C45 C46 1.538(11) . ?
C46 C47 1.497(12) . ?
C46 C48 1.509(13) . ?
C46 H46 1 . ?
C47 H47A 0.98 . ?
C47 H47B 0.98 . ?
C47 H47C 0.98 . ?
C48 H48A 0.98 . ?
C48 H48B 0.98 . ?
C48 H48C 0.98 . ?
C49 C50 1.504(12) . ?
C49 C51 1.538(13) . ?
C49 H49 1 . ?
C50 H50A 0.98 . ?
C50 H50B 0.98 . ?
C50 H50C 0.98 . ?
C51 H51A 0.98 . ?
C51 H51B 0.98 . ?
C51 H51C 0.98 . ?

loop_
_geom_torsion_atom_site_label_1
_geom_torsion_atom_site_label_2
_geom_torsion_atom_site_label_3
_geom_torsion_atom_site_label_4
_geom_torsion
_geom_torsion_site_symmetry_1
_geom_torsion_site_symmetry_2
_geom_torsion_site_symmetry_3
_geom_torsion_site_symmetry_4
_geom_torsion_publ_flag
C2 N1 Al1 Cl2 179.2(4) . . . . ?
C10 N1 Al1 Cl2 -0.8(4) . . . . ?
C2 N1 Al1 Cl1 -60.0(4) . . . . ?
C10 N1 Al1 Cl1 120.1(4) . . . . ?
C2 N1 Al1 Cl3 57.9(4) . . . . ?
C10 N1 Al1 Cl3 -122.0(4) . . . . ?
C10 N1 C2 C3 -178.6(5) . . . . ?
Al1 N1 C2 C3 1.5(7) . . . . ?
C40 N4 C3 C2 -178.5(5) . . . . ?
N1 C2 C3 N4 177.8(5) . . . . ?
C2 N1 C10 C11 90.2(6) . . . . ?
Al1 N1 C10 C11 -89.8(5) . . . . ?
C2 N1 C10 C15 -89.6(6) . . . . ?
Al1 N1 C10 C15 90.4(5) . . . . ?
C15 C10 C11 C12 2.9(8) . . . . ?
N1 C10 C11 C12 -176.9(5) . . . . ?
C15 C10 C11 C19 -177.4(5) . . . . ?
N1 C10 C11 C19 2.8(8) . . . . ?
C10 C11 C12 C13 -2.9(10) . . . . ?
C19 C11 C12 C13 177.4(7) . . . . ?
C11 C12 C13 C14 2.4(13) . . . . ?
C12 C13 C14 C15 -1.6(14) . . . . ?
C13 C14 C15 C10 1.5(11) . . . . ?
C13 C14 C15 C16 -176.4(8) . . . . ?
C11 C10 C15 C14 -2.2(9) . . . . ?
N1 C10 C15 C14 177.6(5) . . . . ?
C11 C10 C15 C16 175.7(6) . . . . ?
N1 C10 C15 C16 -4.5(8) . . . . ?
C14 C15 C16 C18 60.4(9) . . . . ?
C10 C15 C16 C18 -117.3(7) . . . . ?
C14 C15 C16 C17 -63.6(9) . . . . ?
C10 C15 C16 C17 118.6(7) . . . . ?
C10 C11 C19 C21 118.0(6) . . . . ?
C12 C11 C19 C21 -62.3(8) . . . . ?
C10 C11 C19 C20 -118.6(6) . . . . ?
C12 C11 C19 C20 61.1(8) . . . . ?
C3 N4 C40 C41 -91.4(7) . . . . ?
C3 N4 C40 C45 94.8(7) . . . . ?
C45 C40 C41 C42 -7.0(10) . . . . ?
N4 C40 C41 C42 179.5(6) . . . . ?
C45 C40 C41 C49 169.9(7) . . . . ?
N4 C40 C41 C49 -3.6(10) . . . . ?
C40 C41 C42 C43 3.5(11) . . . . ?
C49 C41 C42 C43 -173.3(8) . . . . ?
C41 C42 C43 C44 0.7(13) . . . . ?
C42 C43 C44 C45 -1.6(13) . . . . ?
C43 C44 C45 C40 -1.7(11) . . . . ?
C43 C44 C45 C46 174.0(8) . . . . ?
C41 C40 C45 C44 6.1(10) . . . . ?
N4 C40 C45 C44 179.8(6) . . . . ?
C41 C40 C45 C46 -169.6(7) . . . . ?
N4 C40 C45 C46 4.1(9) . . . . ?
C44 C45 C46 C47 -47.4(11) . . . . ?
C40 C45 C46 C47 128.0(8) . . . . ?
C44 C45 C46 C48 76.8(10) . . . . ?
C40 C45 C46 C48 -107.8(8) . . . . ?
C40 C41 C49 C50 -127.0(7) . . . . ?
C42 C41 C49 C50 49.7(11) . . . . ?
C40 C41 C49 C51 111.7(8) . . . . ?
C42 C41 C49 C51 -71.6(9) . . . . ?
